data_7116605
loop_
_publ_author_name
'Nikhil Lalwani'
'Yu-Su Chen'
'Gemma Brooke'
'Neil A. Cross'
'David W. Allen'
'Alan Reynolds'
'Jesus Ojeda'
'Graham J. Tizzard'
'Simon J. Coles'
'Neil Bricklebank'

_publ_section_title
;
 Triphenylarsonium-functionalised gold nanoparticles: potential
 nanocarriers for intracellular therapeutics
;
_journal_name_full Chem.Commun.
_journal_page_first 4109
_journal_paper_doi 10.1039/C4cc09304F
_journal_volume 51
_journal_year 2015
_chemical_formula_moiety 'C23 H24 As O S, Br'
_chemical_formula_sum 'C23 H24 As Br O S'
_chemical_formula_weight 503.31
_chemical_name_systematic
;
 ?
;
_space_group_IT_number 14
_symmetry_cell_setting monoclinic
_symmetry_space_group_name_Hall '-P 2yn'
_symmetry_space_group_name_H-M 'P 1 21/n 1'
_atom_sites_solution_hydrogens geom
_atom_sites_solution_primary direct
_atom_sites_solution_secondary difmap
_audit_creation_method SHELXL-97
_audit_update_record
;
2014-08-19 deposited with the CCDC.
2015-02-04 downloaded from the CCDC.
;
_cell_angle_alpha 90.00
_cell_angle_beta 91.738(7)
_cell_angle_gamma 90.00
_cell_formula_units_Z 4
_cell_length_a 11.1700(3)
_cell_length_b 13.6075(4)
_cell_length_c 14.4757(10)
_cell_measurement_reflns_used 10344
_cell_measurement_temperature 120(2)
_cell_measurement_theta_max 27.4
_cell_measurement_theta_min 3.0
_cell_volume 2199.23(18)
_computing_cell_refinement
;
CrystalClear-SM Expert 3.1 b4 (Rigaku, 2012)
;
_computing_data_collection
;
CrystalClear-SM Expert 2.0 r11 (Rigaku, 2011)
;
_computing_data_reduction
;
CrystalClear-SM Expert 3.1 b4 (Rigaku, 2012)
;
_computing_molecular_graphics 'OLEX2 (Dolomanov, Bourhis, Gildea, Howard & Puschmann, 2009)'
_computing_publication_material 'WINGX (Farrugia, 1998)'
_computing_structure_refinement 'SHELXL-97 (Sheldrick, 1997)'
_computing_structure_solution 'SUPERFLIP (Palatinus & Chapuis, 2007)'
_diffrn_ambient_temperature 120(2)
_diffrn_detector RX
_diffrn_detector_area_resol_mean 10.0000
_diffrn_measured_fraction_theta_full 0.990
_diffrn_measured_fraction_theta_max 0.990
_diffrn_measurement_device
;
Crystal Goniometer
;
_diffrn_measurement_device_type
;
Rigaku RAXIS conversion
;
_diffrn_measurement_method 'profile data from \w-scans'
_diffrn_measurement_specimen_support Mitegen
_diffrn_radiation_monochromator 'Graphite Monochromator'
_diffrn_radiation_source 'Sealed Tube'
_diffrn_radiation_type MoK\a
_diffrn_radiation_wavelength 0.71075
_diffrn_reflns_av_R_equivalents 0.0274
_diffrn_reflns_av_sigmaI/netI 0.0322
_diffrn_reflns_limit_h_max 13
_diffrn_reflns_limit_h_min -14
_diffrn_reflns_limit_k_max 17
_diffrn_reflns_limit_k_min -16
_diffrn_reflns_limit_l_max 18
_diffrn_reflns_limit_l_min -18
_diffrn_reflns_number 13491
_diffrn_reflns_theta_full 27.44
_diffrn_reflns_theta_max 27.44
_diffrn_reflns_theta_min 2.99
_exptl_absorpt_coefficient_mu 3.467
_exptl_absorpt_correction_T_max 0.6424
_exptl_absorpt_correction_T_min 0.2658
_exptl_absorpt_correction_type multi-scan
_exptl_absorpt_process_details
;
CrystalClear-SM Expert 2.0 r13 (Rigaku, 2011)
;
_exptl_crystal_colour Colourless
_exptl_crystal_density_diffrn 1.520
_exptl_crystal_density_method 'not measured'
_exptl_crystal_description Block
_exptl_crystal_F_000 1016
_exptl_crystal_size_max 0.52
_exptl_crystal_size_mid 0.32
_exptl_crystal_size_min 0.14
_refine_diff_density_max 0.546
_refine_diff_density_min -0.505
_refine_diff_density_rms 0.105
_refine_ls_extinction_method none
_refine_ls_goodness_of_fit_ref 0.960
_refine_ls_hydrogen_treatment constr
_refine_ls_matrix_type full
_refine_ls_number_parameters 245
_refine_ls_number_reflns 4973
_refine_ls_number_restraints 0
_refine_ls_restrained_S_all 0.960
_refine_ls_R_factor_all 0.0398
_refine_ls_R_factor_gt 0.0267
_refine_ls_shift/su_max 0.001
_refine_ls_shift/su_mean 0.000
_refine_ls_structure_factor_coef Fsqd
_refine_ls_weighting_details 'calc w=1/[\s^2^(Fo^2^)+(0.0155P)^2^+5.1950P] where P=(Fo^2^+2Fc^2^)/3'
_refine_ls_weighting_scheme calc
_refine_ls_wR_factor_gt 0.0530
_refine_ls_wR_factor_ref 0.0641
_reflns_number_gt 4133
_reflns_number_total 4973
_reflns_threshold_expression >2\s(I)
_cod_data_source_file c4cc09304f2.cif
_cod_data_source_block 2012ncs0291a
_cod_original_sg_symbol_H-M 'P 21/n'
_cod_database_code 7116605

loop_
_symmetry_equiv_pos_as_xyz
'x, y, z'
'-x+1/2, y+1/2, -z+1/2'
'-x, -y, -z'
'x-1/2, -y-1/2, z-1/2'

loop_
_atom_site_label
_atom_site_type_symbol
_atom_site_fract_x
_atom_site_fract_y
_atom_site_fract_z
_atom_site_U_iso_or_equiv
_atom_site_adp_type
_atom_site_occupancy
_atom_site_symmetry_multiplicity
_atom_site_calc_flag
_atom_site_refinement_flags
C1 C 0.6685(2) 0.11833(19) 0.13808(16) 0.0183(5) Uani 1 1 d .
H1A H 0.5900 0.1516 0.1420 0.022 Uiso 1 1 calc R
H1B H 0.7297 0.1696 0.1284 0.022 Uiso 1 1 calc R
C2 C 0.6645(3) 0.0501(2) 0.05488(18) 0.0237(6) Uani 1 1 d .
H2A H 0.6019 -0.0004 0.0633 0.028 Uiso 1 1 calc R
H2B H 0.7425 0.0159 0.0508 0.028 Uiso 1 1 calc R
C3 C 0.6381(3) 0.1059(2) -0.03541(18) 0.0258(6) Uani 1 1 d .
H3A H 0.5617 0.1421 -0.0301 0.031 Uiso 1 1 calc R
H3B H 0.6277 0.0579 -0.0864 0.031 Uiso 1 1 calc R
C4 C 0.6847(3) 0.3069(2) -0.04465(18) 0.0264(6) Uani 1 1 d .
C5 C 0.7651(3) 0.3928(2) -0.0628(2) 0.0391(8) Uani 1 1 d .
H5A H 0.7236 0.4540 -0.0480 0.059 Uiso 1 1 calc R
H5B H 0.7859 0.3932 -0.1281 0.059 Uiso 1 1 calc R
H5C H 0.8384 0.3872 -0.0241 0.059 Uiso 1 1 calc R
C6 C 0.6981(2) 0.15060(18) 0.34844(16) 0.0159(5) Uani 1 1 d .
C7 C 0.5994(2) 0.21334(19) 0.35032(17) 0.0192(5) Uani 1 1 d .
H7 H 0.5345 0.2057 0.3069 0.023 Uiso 1 1 calc R
C8 C 0.5974(2) 0.28699(19) 0.41653(18) 0.0209(5) Uani 1 1 d .
H8 H 0.5308 0.3303 0.4183 0.025 Uiso 1 1 calc R
C9 C 0.6916(2) 0.29784(19) 0.48010(17) 0.0201(5) Uani 1 1 d .
H9 H 0.6895 0.3486 0.5250 0.024 Uiso 1 1 calc R
C10 C 0.7891(2) 0.23479(19) 0.47835(17) 0.0201(5) Uani 1 1 d .
H10 H 0.8535 0.2426 0.5221 0.024 Uiso 1 1 calc R
C11 C 0.7929(2) 0.16033(19) 0.41295(17) 0.0187(5) Uani 1 1 d .
H11 H 0.8591 0.1166 0.4121 0.022 Uiso 1 1 calc R
C12 C 0.8626(2) -0.00023(19) 0.25257(17) 0.0182(5) Uani 1 1 d .
C13 C 0.9481(2) 0.0422(2) 0.19681(19) 0.0247(6) Uani 1 1 d .
H13 H 0.9272 0.0948 0.1564 0.030 Uiso 1 1 calc R
C14 C 1.0641(3) 0.0061(2) 0.2014(2) 0.0320(7) Uani 1 1 d .
H14 H 1.1233 0.0345 0.1639 0.038 Uiso 1 1 calc R
C15 C 1.0944(3) -0.0705(2) 0.2597(2) 0.0329(7) Uani 1 1 d .
H15 H 1.1744 -0.0943 0.2623 0.040 Uiso 1 1 calc R
C16 C 1.0093(3) -0.1132(2) 0.3146(2) 0.0320(7) Uani 1 1 d .
H16 H 1.0307 -0.1665 0.3542 0.038 Uiso 1 1 calc R
C17 C 0.8924(3) -0.0779(2) 0.31151(19) 0.0242(6) Uani 1 1 d .
H17 H 0.8336 -0.1065 0.3492 0.029 Uiso 1 1 calc R
C18 C 0.5955(2) -0.05138(18) 0.27951(16) 0.0164(5) Uani 1 1 d .
C19 C 0.5949(2) -0.13521(19) 0.22457(17) 0.0214(5) Uani 1 1 d .
H19 H 0.6516 -0.1426 0.1774 0.026 Uiso 1 1 calc R
C20 C 0.5105(3) -0.2080(2) 0.23951(18) 0.0237(6) Uani 1 1 d .
H20 H 0.5079 -0.2647 0.2013 0.028 Uiso 1 1 calc R
C21 C 0.4298(2) -0.1983(2) 0.3100(2) 0.0255(6) Uani 1 1 d .
H21 H 0.3721 -0.2483 0.3197 0.031 Uiso 1 1 calc R
C22 C 0.4332(2) -0.1158(2) 0.3664(2) 0.0259(6) Uani 1 1 d .
H22 H 0.3792 -0.1101 0.4155 0.031 Uiso 1 1 calc R
C23 C 0.5155(2) -0.0416(2) 0.35116(18) 0.0218(5) Uani 1 1 d .
H23 H 0.5174 0.0154 0.3891 0.026 Uiso 1 1 calc R
As1 As 0.70427(2) 0.053121(18) 0.253828(17) 0.01479(7) Uani 1 1 d .
O1 O 0.58282(19) 0.31459(16) -0.02072(16) 0.0371(5) Uani 1 1 d .
S1 S 0.75460(7) 0.19174(6) -0.06393(5) 0.02968(16) Uani 1 1 d .
Br1 Br 0.35793(2) 0.12316(2) 0.185616(18) 0.02234(7) Uani 1 1 d .

loop_
_atom_site_aniso_label
_atom_site_aniso_U_11
_atom_site_aniso_U_22
_atom_site_aniso_U_33
_atom_site_aniso_U_23
_atom_site_aniso_U_13
_atom_site_aniso_U_12
C1 0.0190(13) 0.0181(12) 0.0178(11) 0.0011(10) -0.0006(10) 0.0025(10)
C2 0.0300(14) 0.0194(13) 0.0213(13) -0.0005(11) -0.0040(11) -0.0016(12)
C3 0.0322(15) 0.0246(14) 0.0204(13) 0.0001(11) -0.0038(11) -0.0042(12)
C4 0.0322(16) 0.0307(15) 0.0162(12) -0.0026(11) 0.0010(11) -0.0068(13)
C5 0.052(2) 0.0369(18) 0.0291(15) -0.0010(14) 0.0057(14) -0.0161(16)
C6 0.0168(12) 0.0158(12) 0.0153(11) 0.0011(10) 0.0025(9) -0.0046(10)
C7 0.0160(12) 0.0208(13) 0.0205(12) 0.0008(11) -0.0016(10) -0.0013(10)
C8 0.0194(13) 0.0188(13) 0.0246(13) -0.0016(11) 0.0029(10) 0.0032(11)
C9 0.0267(13) 0.0177(13) 0.0160(11) -0.0003(10) 0.0042(10) -0.0039(11)
C10 0.0211(13) 0.0226(13) 0.0164(11) 0.0015(11) -0.0023(10) -0.0043(11)
C11 0.0175(12) 0.0198(13) 0.0187(12) 0.0036(10) -0.0009(10) -0.0004(10)
C12 0.0142(12) 0.0193(13) 0.0210(12) -0.0040(11) -0.0026(10) 0.0018(10)
C13 0.0206(13) 0.0227(14) 0.0308(14) -0.0029(12) 0.0008(11) -0.0009(11)
C14 0.0188(14) 0.0376(17) 0.0398(17) -0.0091(14) 0.0055(12) -0.0033(13)
C15 0.0182(14) 0.0427(18) 0.0374(16) -0.0134(14) -0.0059(12) 0.0104(13)
C16 0.0325(16) 0.0346(17) 0.0282(14) -0.0023(13) -0.0102(12) 0.0139(14)
C17 0.0246(14) 0.0240(14) 0.0238(13) 0.0006(11) -0.0013(11) 0.0037(11)
C18 0.0161(12) 0.0148(12) 0.0181(11) 0.0022(10) -0.0014(9) 0.0021(10)
C19 0.0252(14) 0.0203(13) 0.0186(12) 0.0011(11) 0.0011(10) -0.0021(11)
C20 0.0316(15) 0.0177(13) 0.0217(13) 0.0000(11) -0.0011(11) -0.0038(12)
C21 0.0222(13) 0.0214(14) 0.0329(15) 0.0081(12) -0.0007(12) -0.0058(11)
C22 0.0240(14) 0.0225(14) 0.0319(14) 0.0054(12) 0.0114(12) 0.0010(12)
C23 0.0226(13) 0.0179(13) 0.0249(13) 0.0004(11) 0.0025(11) 0.0006(11)
As1 0.01432(12) 0.01404(12) 0.01600(12) -0.00027(10) 0.00060(9) -0.00032(10)
O1 0.0316(12) 0.0326(12) 0.0477(13) -0.0093(10) 0.0107(10) -0.0019(10)
S1 0.0268(4) 0.0341(4) 0.0287(4) 0.0048(3) 0.0096(3) 0.0011(3)
Br1 0.01913(13) 0.02462(14) 0.02302(13) 0.00305(11) -0.00355(10) -0.00223(11)

loop_
_atom_type_symbol
_atom_type_description
_atom_type_scat_dispersion_real
_atom_type_scat_dispersion_imag
_atom_type_scat_source
C C 0.0033 0.0016 'International Tables Vol C Tables 4.2.6.8 and 6.1.1.4'
H H 0.0000 0.0000 'International Tables Vol C Tables 4.2.6.8 and 6.1.1.4'
As As 0.0499 2.0058 'International Tables Vol C Tables 4.2.6.8 and 6.1.1.4'
Br Br -0.2901 2.4595 'International Tables Vol C Tables 4.2.6.8 and 6.1.1.4'
O O 0.0106 0.0060 'International Tables Vol C Tables 4.2.6.8 and 6.1.1.4'
S S 0.1246 0.1234 'International Tables Vol C Tables 4.2.6.8 and 6.1.1.4'

loop_
_geom_angle_atom_site_label_1
_geom_angle_atom_site_label_2
_geom_angle_atom_site_label_3
_geom_angle
C2 C1 As1 114.06(18)
C2 C1 H1A 108.7
As1 C1 H1A 108.7
C2 C1 H1B 108.7
As1 C1 H1B 108.7
H1A C1 H1B 107.6
C1 C2 C3 111.9(2)
C1 C2 H2A 109.2
C3 C2 H2A 109.2
C1 C2 H2B 109.2
C3 C2 H2B 109.2
H2A C2 H2B 107.9
C2 C3 S1 113.17(19)
C2 C3 H3A 108.9
S1 C3 H3A 108.9
C2 C3 H3B 108.9
S1 C3 H3B 108.9
H3A C3 H3B 107.8
O1 C4 C5 124.0(3)
O1 C4 S1 123.0(2)
C5 C4 S1 113.0(2)
C4 C5 H5A 109.5
C4 C5 H5B 109.5
H5A C5 H5B 109.5
C4 C5 H5C 109.5
H5A C5 H5C 109.5
H5B C5 H5C 109.5
C11 C6 C7 120.8(2)
C11 C6 As1 120.18(19)
C7 C6 As1 118.98(18)
C8 C7 C6 119.0(2)
C8 C7 H7 120.5
C6 C7 H7 120.5
C9 C8 C7 120.5(2)
C9 C8 H8 119.7
C7 C8 H8 119.7
C8 C9 C10 120.2(2)
C8 C9 H9 119.9
C10 C9 H9 119.9
C11 C10 C9 120.3(2)
C11 C10 H10 119.9
C9 C10 H10 119.9
C10 C11 C6 119.2(2)
C10 C11 H11 120.4
C6 C11 H11 120.4
C17 C12 C13 120.9(2)
C17 C12 As1 119.1(2)
C13 C12 As1 119.9(2)
C14 C13 C12 118.8(3)
C14 C13 H13 120.6
C12 C13 H13 120.6
C15 C14 C13 120.6(3)
C15 C14 H14 119.7
C13 C14 H14 119.7
C14 C15 C16 120.6(3)
C14 C15 H15 119.7
C16 C15 H15 119.7
C17 C16 C15 119.8(3)
C17 C16 H16 120.1
C15 C16 H16 120.1
C16 C17 C12 119.3(3)
C16 C17 H17 120.4
C12 C17 H17 120.4
C19 C18 C23 120.8(2)
C19 C18 As1 119.36(19)
C23 C18 As1 119.84(19)
C20 C19 C18 119.2(2)
C20 C19 H19 120.4
C18 C19 H19 120.4
C19 C20 C21 120.4(3)
C19 C20 H20 119.8
C21 C20 H20 119.8
C22 C21 C20 120.1(3)
C22 C21 H21 119.9
C20 C21 H21 119.9
C23 C22 C21 120.1(3)
C23 C22 H22 119.9
C21 C22 H22 119.9
C22 C23 C18 119.4(2)
C22 C23 H23 120.3
C18 C23 H23 120.3
C6 As1 C12 108.90(10)
C6 As1 C18 109.88(10)
C12 As1 C18 108.21(11)
C6 As1 C1 107.02(11)
C12 As1 C1 109.52(11)
C18 As1 C1 113.24(10)
C4 S1 C3 102.23(14)

loop_
_geom_bond_atom_site_label_1
_geom_bond_atom_site_label_2
_geom_bond_distance
C1 C2 1.521(3)
C1 As1 1.927(2)
C1 H1A 0.9900
C1 H1B 0.9900
C2 C3 1.533(4)
C2 H2A 0.9900
C2 H2B 0.9900
C3 S1 1.806(3)
C3 H3A 0.9900
C3 H3B 0.9900
C4 O1 1.204(3)
C4 C5 1.501(4)
C4 S1 1.777(3)
C5 H5A 0.9800
C5 H5B 0.9800
C5 H5C 0.9800
C6 C11 1.396(3)
C6 C7 1.396(4)
C6 As1 1.909(2)
C7 C8 1.387(4)
C7 H7 0.9500
C8 C9 1.385(4)
C8 H8 0.9500
C9 C10 1.387(4)
C9 H9 0.9500
C10 C11 1.388(4)
C10 H10 0.9500
C11 H11 0.9500
C12 C17 1.392(4)
C12 C13 1.394(4)
C12 As1 1.912(2)
C13 C14 1.385(4)
C13 H13 0.9500
C14 C15 1.378(4)
C14 H14 0.9500
C15 C16 1.385(5)
C15 H15 0.9500
C16 C17 1.390(4)
C16 H16 0.9500
C17 H17 0.9500
C18 C19 1.390(4)
C18 C23 1.396(4)
C18 As1 1.914(3)
C19 C20 1.389(4)
C19 H19 0.9500
C20 C21 1.388(4)
C20 H20 0.9500
C21 C22 1.388(4)
C21 H21 0.9500
C22 C23 1.388(4)
C22 H22 0.9500
C23 H23 0.9500

loop_
_geom_torsion_atom_site_label_1
_geom_torsion_atom_site_label_2
_geom_torsion_atom_site_label_3
_geom_torsion_atom_site_label_4
_geom_torsion
As1 C1 C2 C3 -178.94(19)
C1 C2 C3 S1 64.7(3)
C11 C6 C7 C8 1.1(4)
As1 C6 C7 C8 -177.16(19)
C6 C7 C8 C9 -0.3(4)
C7 C8 C9 C10 -0.2(4)
C8 C9 C10 C11 -0.1(4)
C9 C10 C11 C6 0.8(4)
C7 C6 C11 C10 -1.3(4)
As1 C6 C11 C10 176.91(19)
C17 C12 C13 C14 -0.4(4)
As1 C12 C13 C14 176.0(2)
C12 C13 C14 C15 0.3(4)
C13 C14 C15 C16 0.3(5)
C14 C15 C16 C17 -0.6(5)
C15 C16 C17 C12 0.4(4)
C13 C12 C17 C16 0.1(4)
As1 C12 C17 C16 -176.4(2)
C23 C18 C19 C20 2.4(4)
As1 C18 C19 C20 -175.73(19)
C18 C19 C20 C21 -1.7(4)
C19 C20 C21 C22 -0.2(4)
C20 C21 C22 C23 1.5(4)
C21 C22 C23 C18 -0.8(4)
C19 C18 C23 C22 -1.2(4)
As1 C18 C23 C22 177.0(2)
C11 C6 As1 C12 -11.0(2)
C7 C6 As1 C12 167.21(19)
C11 C6 As1 C18 107.3(2)
C7 C6 As1 C18 -74.4(2)
C11 C6 As1 C1 -129.3(2)
C7 C6 As1 C1 48.9(2)
C17 C12 As1 C6 86.1(2)
C13 C12 As1 C6 -90.5(2)
C17 C12 As1 C18 -33.3(2)
C13 C12 As1 C18 150.1(2)
C17 C12 As1 C1 -157.2(2)
C13 C12 As1 C1 26.3(2)
C19 C18 As1 C6 -173.19(19)
C23 C18 As1 C6 8.6(2)
C19 C18 As1 C12 -54.4(2)
C23 C18 As1 C12 127.4(2)
C19 C18 As1 C1 67.2(2)
C23 C18 As1 C1 -111.0(2)
C2 C1 As1 C6 -177.66(18)
C2 C1 As1 C12 64.4(2)
C2 C1 As1 C18 -56.4(2)
O1 C4 S1 C3 -1.6(3)
C5 C4 S1 C3 179.3(2)
C2 C3 S1 C4 -109.1(2)
